data_7212825
loop_
_publ_author_name
'Hou, Lei'
'Shi, Wen-Juan'
'Wang, Yao-Yu'
'Liu, Bo'
'Huang, Wen-Huan'
'Shi, Qi-Zhen'

_publ_section_title
;
 Two new coordination polymers with multiform helical features based on
 flexible dithioether ligands and CuCN: from self-penetrating to 3-fold
 interpenetrating structures
;
_journal_issue 12
_journal_name_full CrystEngComm
_journal_page_first 4365
_journal_paper_doi 10.1039/c0ce00167h
_journal_volume 12
_journal_year 2010
_chemical_formula_sum 'C27 H20 Cu5 N9 S4'
_chemical_formula_weight 916.46
_chemical_name_systematic
;
?
;
_space_group_IT_number 9
_symmetry_cell_setting monoclinic
_symmetry_space_group_name_Hall 'C -2yc'
_symmetry_space_group_name_H-M 'C 1 c 1'
_atom_sites_solution_hydrogens geom
_atom_sites_solution_primary direct
_atom_sites_solution_secondary difmap
_audit_creation_method SHELXL-97
_cell_angle_alpha 90.00
_cell_angle_beta 111.192(3)
_cell_angle_gamma 90.00
_cell_formula_units_Z 4
_cell_length_a 16.824(3)
_cell_length_b 13.646(2)
_cell_length_c 15.090(2)
_cell_measurement_reflns_used 1847
_cell_measurement_temperature 295(2)
_cell_measurement_theta_max 23.20
_cell_measurement_theta_min 2.60
_cell_volume 3230.1(9)
_computing_structure_refinement 'SHELXL-97 (Sheldrick, 1997)'
_computing_structure_solution 'SHELXS-97 (Sheldrick, 1990)'
_diffrn_ambient_temperature 295(2)
_diffrn_measured_fraction_theta_full 0.999
_diffrn_measured_fraction_theta_max 0.999
_diffrn_radiation_monochromator graphite
_diffrn_radiation_source 'fine-focus sealed tube'
_diffrn_radiation_type MoK\a
_diffrn_radiation_wavelength 0.71073
_diffrn_reflns_av_R_equivalents 0.0366
_diffrn_reflns_av_sigmaI/netI 0.0602
_diffrn_reflns_limit_h_max 20
_diffrn_reflns_limit_h_min -20
_diffrn_reflns_limit_k_max 16
_diffrn_reflns_limit_k_min -11
_diffrn_reflns_limit_l_max 14
_diffrn_reflns_limit_l_min -18
_diffrn_reflns_number 8691
_diffrn_reflns_theta_full 26.00
_diffrn_reflns_theta_max 26.00
_diffrn_reflns_theta_min 1.98
_exptl_absorpt_coefficient_mu 3.533
_exptl_absorpt_correction_T_max 0.7189
_exptl_absorpt_correction_T_min 0.5688
_exptl_absorpt_correction_type multi-scan
_exptl_absorpt_process_details Sadabs
_exptl_crystal_colour Yellow
_exptl_crystal_density_diffrn 1.885
_exptl_crystal_density_method 'not measured'
_exptl_crystal_description Prism
_exptl_crystal_F_000 1816
_exptl_crystal_size_max 0.18
_exptl_crystal_size_mid 0.15
_exptl_crystal_size_min 0.10
_refine_diff_density_max 0.615
_refine_diff_density_min -0.334
_refine_diff_density_rms 0.096
_refine_ls_abs_structure_details 'Flack H D (1983), Acta Cryst. A39, 876-881'
_refine_ls_abs_structure_Flack 0.35(2)
_refine_ls_extinction_method none
_refine_ls_goodness_of_fit_ref 1.061
_refine_ls_hydrogen_treatment constr
_refine_ls_matrix_type full
_refine_ls_number_parameters 407
_refine_ls_number_reflns 4985
_refine_ls_number_restraints 2
_refine_ls_restrained_S_all 1.061
_refine_ls_R_factor_all 0.0597
_refine_ls_R_factor_gt 0.0510
_refine_ls_shift/su_max 0.000
_refine_ls_shift/su_mean 0.000
_refine_ls_structure_factor_coef Fsqd
_refine_ls_weighting_details 'calc w=1/[\s^2^(Fo^2^)+(0.0428P)^2^+0.0000P] where P=(Fo^2^+2Fc^2^)/3'
_refine_ls_weighting_scheme calc
_refine_ls_wR_factor_gt 0.0969
_refine_ls_wR_factor_ref 0.1016
_reflns_number_gt 4387
_reflns_number_total 4985
_reflns_threshold_expression >2sigma(I)
_cod_data_source_file c0ce00167h.txt
_cod_data_source_block complex_1
_cod_depositor_comments
;
The following automatic conversions were performed:

'_symmetry_cell_setting' value 'Monoclinic' changed to 'monoclinic'
according to /home/saulius/struct/CIF-dictionaries/cif_core.dic
dictionary named 'cif_core.dic' version 2.4.2 from
2011-04-26.

'_exptl_absorpt_correction_type' value 'Multi-scan'
changed to 'multi-scan' according to
/home/saulius/struct/CIF-dictionaries/cif_core.dic dictionary named
'cif_core.dic' version 2.4.2 from 2011-04-26.

Automatic conversion script
Id: cif_fix_values 1891 2012-01-12 08:04:46Z andrius 
;
_cod_original_cell_volume 3230.0(8)
_cod_original_sg_symbol_H-M Cc
_cod_database_code 7212825

loop_
_symmetry_equiv_pos_as_xyz
'x, y, z'
'x, -y, z+1/2'
'x+1/2, y+1/2, z'
'x+1/2, -y+1/2, z+1/2'

loop_
_atom_site_label
_atom_site_type_symbol
_atom_site_fract_x
_atom_site_fract_y
_atom_site_fract_z
_atom_site_U_iso_or_equiv
_atom_site_adp_type
_atom_site_occupancy
_atom_site_symmetry_multiplicity
_atom_site_calc_flag
_atom_site_refinement_flags
Cu1 Cu 0.54963(6) 0.14877(7) 0.12035(6) 0.0398(2) Uani 1 1 d .
Cu2 Cu 0.46774(7) 0.20025(7) 0.22937(9) 0.0547(3) Uani 1 1 d .
Cu3 Cu 0.25634(6) 0.23713(8) -0.07464(8) 0.0455(3) Uani 1 1 d .
Cu4 Cu 1.34834(6) -0.11553(7) 0.25945(7) 0.0432(3) Uani 1 1 d .
Cu5 Cu -0.54068(6) 0.44796(7) -0.22373(7) 0.0440(3) Uani 1 1 d .
S1 S 0.79317(14) -0.0256(2) -0.09952(17) 0.0587(7) Uani 1 1 d .
S2 S 0.96286(13) 0.05545(17) 0.02044(18) 0.0542(6) Uani 1 1 d .
S3 S 0.01991(15) 0.4204(2) 0.15144(16) 0.0547(6) Uani 1 1 d .
S4 S -0.14528(14) 0.32577(17) 0.03837(17) 0.0500(6) Uani 1 1 d .
N1 N 0.6280(4) 0.0995(5) 0.0540(4) 0.0365(15) Uani 1 1 d .
N2 N 1.2288(4) -0.0612(5) 0.1835(4) 0.0387(16) Uani 1 1 d .
N3 N 0.1831(4) 0.2647(6) 0.0127(5) 0.0447(17) Uani 1 1 d .
N4 N -0.4120(4) 0.4126(5) -0.1535(5) 0.0459(18) Uani 1 1 d .
N5 N 0.3679(5) 0.1935(5) -0.0054(5) 0.0481(18) Uani 1 1 d .
N6 N 0.6702(4) 0.2282(6) 0.3070(5) 0.0490(18) Uani 1 1 d .
N7 N 1.4085(4) 0.0087(6) 0.2840(5) 0.0488(18) Uani 1 1 d .
N8 N -0.5487(5) 0.6622(5) -0.2683(5) 0.0463(17) Uani 1 1 d .
N9 N -0.5944(4) 0.3257(5) -0.2233(5) 0.0441(17) Uani 1 1 d .
C1 C 0.7118(5) 0.0923(6) 0.0978(6) 0.0383(19) Uani 1 1 d .
H1 H 0.7351 0.1146 0.1601 0.046 Uiso 1 1 calc R
C2 C 0.7663(4) 0.0547(6) 0.0583(5) 0.0358(18) Uani 1 1 d .
H2 H 0.8245 0.0516 0.0935 0.043 Uiso 1 1 calc R
C3 C 0.7352(5) 0.0219(6) -0.0330(6) 0.0377(18) Uani 1 1 d .
C4 C 0.6455(5) 0.0275(6) -0.0814(5) 0.0387(19) Uani 1 1 d .
H4 H 0.6207 0.0050 -0.1435 0.046 Uiso 1 1 calc R
C5 C 0.5969(5) 0.0660(6) -0.0361(5) 0.041(2) Uani 1 1 d .
H5 H 0.5384 0.0696 -0.0690 0.049 Uiso 1 1 calc R
C6 C 0.8961(5) -0.0530(6) -0.0124(6) 0.043(2) Uani 1 1 d .
H6A H 0.9239 -0.1020 -0.0377 0.052 Uiso 1 1 calc R
H6B H 0.8891 -0.0801 0.0438 0.052 Uiso 1 1 calc R
C7 C 1.0635(5) 0.0057(6) 0.0836(6) 0.038(2) Uani 1 1 d .
C8 C 1.1264(5) 0.0689(6) 0.1343(6) 0.043(2) Uani 1 1 d .
H8 H 1.1151 0.1353 0.1365 0.052 Uiso 1 1 calc R
C9 C 1.2083(5) 0.0319(6) 0.1829(6) 0.046(2) Uani 1 1 d .
H9 H 1.2508 0.0757 0.2167 0.055 Uiso 1 1 calc R
C10 C 1.1674(5) -0.1219(6) 0.1327(6) 0.044(2) Uani 1 1 d .
H10A H 1.1804 -0.1879 0.1311 0.053 Uiso 1 1 calc R
C11 C 1.0856(6) -0.0916(6) 0.0825(7) 0.049(2) Uani 1 1 d .
H11 H 1.0450 -0.1367 0.0476 0.059 Uiso 1 1 calc R
C12 C 0.0983(5) 0.2682(6) -0.0298(6) 0.046(2) Uani 1 1 d .
H12 H 0.0739 0.2385 -0.0889 0.055 Uiso 1 1 calc R
C13 C 0.0455(5) 0.3124(6) 0.0082(5) 0.040(2) Uani 1 1 d .
H13 H -0.0131 0.3124 -0.0250 0.048 Uiso 1 1 calc R
C14 C 0.0789(5) 0.3574(6) 0.0958(6) 0.0377(19) Uani 1 1 d .
C15 C 0.1665(5) 0.3509(7) 0.1432(6) 0.048(2) Uani 1 1 d .
H15 H 0.1917 0.3772 0.2038 0.058 Uiso 1 1 calc R
C16 C 0.2165(5) 0.3045(7) 0.0991(6) 0.047(2) Uani 1 1 d .
H16 H 0.2752 0.3012 0.1312 0.056 Uiso 1 1 calc R
C17 C -0.0822(5) 0.4359(6) 0.0604(6) 0.044(2) Uani 1 1 d .
H17A H -0.0747 0.4558 0.0022 0.053 Uiso 1 1 calc R
H17B H -0.1125 0.4879 0.0786 0.053 Uiso 1 1 calc R
C18 C -0.2444(5) 0.3660(6) -0.0398(6) 0.040(2) Uani 1 1 d .
C19 C -0.3051(5) 0.2936(6) -0.0815(7) 0.051(2) Uani 1 1 d .
H19 H -0.2900 0.2278 -0.0725 0.061 Uiso 1 1 calc R
C20 C -0.3849(6) 0.3191(6) -0.1342(7) 0.054(2) Uani 1 1 d .
H20 H -0.4244 0.2692 -0.1593 0.065 Uiso 1 1 calc R
C21 C -0.3533(6) 0.4791(7) -0.1177(7) 0.055(3) Uani 1 1 d .
H21 H -0.3694 0.5441 -0.1320 0.067 Uiso 1 1 calc R
C22 C -0.2697(5) 0.4619(6) -0.0605(7) 0.048(2) Uani 1 1 d .
H22 H -0.2316 0.5133 -0.0367 0.058 Uiso 1 1 calc R
C23 C 0.4355(5) 0.1723(5) 0.0399(5) 0.0290(16) Uani 1 1 d .
C24 C 0.6174(5) 0.1946(6) 0.2426(6) 0.0373(18) Uani 1 1 d .
C25 C 1.4340(5) 0.0821(6) 0.2694(6) 0.0405(19) Uani 1 1 d .
C26 C -0.5501(5) 0.5803(6) -0.2535(5) 0.0358(18) Uani 1 1 d .
C27 C -0.6182(5) 0.2468(6) -0.2267(5) 0.0385(19) Uani 1 1 d .

loop_
_atom_site_aniso_label
_atom_site_aniso_U_11
_atom_site_aniso_U_22
_atom_site_aniso_U_33
_atom_site_aniso_U_23
_atom_site_aniso_U_13
_atom_site_aniso_U_12
Cu1 0.0236(5) 0.0489(6) 0.0393(5) -0.0055(5) 0.0023(4) 0.0013(4)
Cu2 0.0613(7) 0.0301(6) 0.0664(7) -0.0024(5) 0.0156(6) -0.0038(5)
Cu3 0.0251(5) 0.0516(7) 0.0483(6) 0.0045(5) -0.0006(4) 0.0070(5)
Cu4 0.0396(6) 0.0319(5) 0.0554(7) 0.0077(5) 0.0140(5) 0.0082(5)
Cu5 0.0430(6) 0.0301(5) 0.0501(6) 0.0047(5) 0.0061(5) -0.0038(5)
S1 0.0337(12) 0.095(2) 0.0442(14) -0.0201(13) 0.0107(11) 0.0043(13)
S2 0.0271(11) 0.0430(13) 0.0832(18) 0.0119(12) 0.0087(11) 0.0027(10)
S3 0.0392(13) 0.0757(17) 0.0429(14) -0.0168(12) 0.0073(10) 0.0028(12)
S4 0.0321(11) 0.0443(13) 0.0674(15) 0.0149(11) 0.0106(11) 0.0018(10)
N1 0.027(3) 0.039(4) 0.039(4) 0.000(3) 0.006(3) 0.009(3)
N2 0.032(4) 0.029(4) 0.046(4) 0.003(3) 0.004(3) 0.006(3)
N3 0.026(4) 0.061(5) 0.042(4) -0.003(3) 0.008(3) -0.003(3)
N4 0.037(4) 0.032(4) 0.061(5) 0.009(3) 0.008(4) -0.009(3)
N5 0.047(5) 0.052(5) 0.045(4) 0.000(3) 0.015(4) 0.001(4)
N6 0.024(4) 0.073(5) 0.045(4) -0.005(4) 0.007(3) -0.007(4)
N7 0.039(4) 0.047(5) 0.053(5) 0.007(4) 0.008(4) -0.001(4)
N8 0.044(4) 0.035(4) 0.054(4) 0.003(3) 0.011(3) -0.002(3)
N9 0.034(4) 0.039(4) 0.056(5) 0.005(3) 0.011(3) -0.005(3)
C1 0.028(4) 0.045(5) 0.031(4) -0.005(4) -0.002(3) 0.000(4)
C2 0.017(4) 0.049(5) 0.033(4) 0.002(3) -0.002(3) 0.001(3)
C3 0.028(4) 0.040(5) 0.044(5) 0.003(4) 0.012(4) -0.005(4)
C4 0.037(5) 0.046(5) 0.026(4) -0.002(3) 0.004(4) -0.004(4)
C5 0.023(4) 0.057(6) 0.031(5) -0.001(4) -0.006(3) 0.003(4)
C6 0.033(4) 0.046(5) 0.048(5) -0.015(4) 0.011(4) -0.004(4)
C7 0.032(4) 0.040(5) 0.046(5) 0.014(4) 0.018(4) 0.007(4)
C8 0.030(4) 0.031(4) 0.063(6) 0.000(4) 0.008(4) 0.004(4)
C9 0.038(5) 0.041(5) 0.050(5) 0.002(4) 0.006(4) -0.001(4)
C10 0.040(5) 0.027(4) 0.068(6) 0.008(4) 0.024(5) 0.011(4)
C11 0.041(5) 0.031(5) 0.070(6) 0.002(4) 0.014(5) -0.008(4)
C12 0.030(5) 0.064(6) 0.035(5) -0.009(4) 0.002(4) -0.006(4)
C13 0.027(4) 0.056(5) 0.034(5) -0.007(4) 0.007(4) -0.007(4)
C14 0.025(4) 0.039(5) 0.046(5) 0.000(4) 0.009(4) -0.005(4)
C15 0.034(5) 0.059(6) 0.041(5) -0.005(4) 0.001(4) -0.008(4)
C16 0.026(4) 0.058(6) 0.048(5) 0.013(4) 0.002(4) -0.005(4)
C17 0.036(5) 0.049(5) 0.047(5) -0.007(4) 0.015(4) 0.001(4)
C18 0.030(4) 0.033(5) 0.055(5) 0.010(4) 0.014(4) 0.005(4)
C19 0.040(5) 0.028(5) 0.076(7) 0.013(4) 0.009(5) 0.003(4)
C20 0.042(6) 0.035(5) 0.080(7) 0.002(4) 0.017(5) -0.013(4)
C21 0.049(6) 0.028(5) 0.077(7) 0.009(4) 0.009(5) -0.004(4)
C22 0.028(5) 0.040(5) 0.067(6) 0.006(4) 0.006(4) -0.007(4)
C23 0.018(4) 0.028(4) 0.030(4) 0.007(3) -0.005(3) 0.011(3)
C24 0.021(4) 0.044(5) 0.040(5) -0.001(4) 0.002(3) -0.003(3)
C25 0.031(4) 0.039(5) 0.048(5) -0.006(4) 0.010(4) 0.000(4)
C26 0.030(4) 0.033(4) 0.042(5) 0.001(3) 0.009(4) -0.007(3)
C27 0.034(4) 0.045(5) 0.036(5) 0.002(4) 0.011(4) 0.004(4)

loop_
_atom_type_symbol
_atom_type_description
_atom_type_scat_dispersion_real
_atom_type_scat_dispersion_imag
_atom_type_scat_source
C C 0.0033 0.0016 'International Tables Vol C Tables 4.2.6.8 and 6.1.1.4'
H H 0.0000 0.0000 'International Tables Vol C Tables 4.2.6.8 and 6.1.1.4'
N N 0.0061 0.0033 'International Tables Vol C Tables 4.2.6.8 and 6.1.1.4'
S S 0.1246 0.1234 'International Tables Vol C Tables 4.2.6.8 and 6.1.1.4'
Cu Cu 0.3201 1.2651 'International Tables Vol C Tables 4.2.6.8 and 6.1.1.4'

loop_
_geom_angle_atom_site_label_1
_geom_angle_atom_site_label_2
_geom_angle_atom_site_label_3
_geom_angle
_geom_angle_site_symmetry_1
_geom_angle_site_symmetry_3
C24 Cu1 C23 133.2(3) . .
C24 Cu1 N1 108.6(3) . .
C23 Cu1 N1 115.3(3) . .
C24 Cu1 Cu2 64.1(2) . .
C23 Cu1 Cu2 73.3(2) . .
N1 Cu1 Cu2 170.86(18) . .
C25 Cu2 N8 141.1(3) 1_455 2_665
C25 Cu2 C24 111.5(3) 1_455 .
N8 Cu2 C24 100.5(3) 2_665 .
C25 Cu2 Cu1 105.2(2) 1_455 .
N8 Cu2 Cu1 113.2(2) 2_665 .
C24 Cu2 Cu1 43.85(19) . .
N5 Cu3 N6 149.8(3) . 4_454
N5 Cu3 N3 113.2(3) . .
N6 Cu3 N3 97.0(3) 4_454 .
C27 Cu4 N7 134.5(3) 2_755 .
C27 Cu4 N2 127.0(3) 2_755 .
N7 Cu4 N2 97.4(3) . .
C26 Cu5 N9 149.1(3) . .
C26 Cu5 N4 109.2(3) . .
N9 Cu5 N4 101.7(3) . .
C3 S1 C6 104.3(4) . .
C7 S2 C6 102.3(4) . .
C14 S3 C17 104.2(4) . .
C18 S4 C17 102.6(4) . .
C1 N1 C5 115.6(7) . .
C1 N1 Cu1 122.7(6) . .
C5 N1 Cu1 121.6(5) . .
C9 N2 C10 116.8(7) . .
C9 N2 Cu4 123.5(6) . .
C10 N2 Cu4 119.7(5) . .
C16 N3 C12 116.9(7) . .
C16 N3 Cu3 122.8(5) . .
C12 N3 Cu3 117.6(6) . .
C21 N4 C20 114.9(7) . .
C21 N4 Cu5 122.6(6) . .
C20 N4 Cu5 122.2(6) . .
C23 N5 Cu3 175.6(7) . .
C24 N6 Cu3 169.7(7) . 4
C25 N7 Cu4 159.3(7) . .
C26 N8 Cu2 169.8(7) . 2_464
C27 N9 Cu5 170.6(7) . .
N1 C1 C2 124.9(7) . .
N1 C1 H1 117.5 . .
C2 C1 H1 117.5 . .
C1 C2 C3 119.6(7) . .
C1 C2 H2 120.2 . .
C3 C2 H2 120.2 . .
C2 C3 C4 116.8(7) . .
C2 C3 S1 127.6(6) . .
C4 C3 S1 115.7(6) . .
C5 C4 C3 119.2(7) . .
C5 C4 H4 120.4 . .
C3 C4 H4 120.4 . .
C4 C5 N1 123.9(7) . .
C4 C5 H5 118.0 . .
N1 C5 H5 118.0 . .
S1 C6 S2 111.6(5) . .
S1 C6 H6A 109.3 . .
S2 C6 H6A 109.3 . .
S1 C6 H6B 109.3 . .
S2 C6 H6B 109.3 . .
H6A C6 H6B 108.0 . .
C8 C7 C11 117.1(7) . .
C8 C7 S2 117.5(6) . .
C11 C7 S2 125.4(7) . .
C7 C8 C9 118.9(8) . .
C7 C8 H8 120.6 . .
C9 C8 H8 120.6 . .
N2 C9 C8 123.9(8) . .
N2 C9 H9 118.1 . .
C8 C9 H9 118.1 . .
N2 C10 C11 123.0(8) . .
N2 C10 H10A 118.5 . .
C11 C10 H10A 118.5 . .
C10 C11 C7 120.3(8) . .
C10 C11 H11 119.9 . .
C7 C11 H11 119.9 . .
N3 C12 C13 124.1(8) . .
N3 C12 H12 118.0 . .
C13 C12 H12 118.0 . .
C12 C13 C14 120.0(7) . .
C12 C13 H13 120.0 . .
C14 C13 H13 120.0 . .
C13 C14 C15 117.0(7) . .
C13 C14 S3 125.2(6) . .
C15 C14 S3 117.8(6) . .
C14 C15 C16 119.5(8) . .
C14 C15 H15 120.2 . .
C16 C15 H15 120.2 . .
N3 C16 C15 122.4(8) . .
N3 C16 H16 118.8 . .
C15 C16 H16 118.8 . .
S3 C17 S4 112.5(5) . .
S3 C17 H17A 109.1 . .
S4 C17 H17A 109.1 . .
S3 C17 H17B 109.1 . .
S4 C17 H17B 109.1 . .
H17A C17 H17B 107.8 . .
C22 C18 C19 117.0(8) . .
C22 C18 S4 126.4(7) . .
C19 C18 S4 116.5(6) . .
C20 C19 C18 119.9(8) . .
C20 C19 H19 120.1 . .
C18 C19 H19 120.1 . .
C19 C20 N4 124.2(8) . .
C19 C20 H20 117.9 . .
N4 C20 H20 117.9 . .
N4 C21 C22 126.0(8) . .
N4 C21 H21 117.0 . .
C22 C21 H21 117.0 . .
C18 C22 C21 117.8(8) . .
C18 C22 H22 121.1 . .
C21 C22 H22 121.1 . .
N5 C23 Cu1 174.7(7) . .
N6 C24 Cu1 165.2(7) . .
N6 C24 Cu2 120.8(6) . .
Cu1 C24 Cu2 72.0(2) . .
N7 C25 Cu2 172.9(8) . 1_655
N8 C26 Cu5 174.4(7) . .
N9 C27 Cu4 174.4(7) . 2_354

loop_
_geom_bond_atom_site_label_1
_geom_bond_atom_site_label_2
_geom_bond_distance
_geom_bond_site_symmetry_2
Cu1 C24 1.890(8) .
Cu1 C23 1.892(7) .
Cu1 N1 2.036(6) .
Cu1 Cu2 2.5955(15) .
Cu2 C25 1.880(9) 1_455
Cu2 N8 1.899(7) 2_665
Cu2 C24 2.455(8) .
Cu3 N5 1.885(7) .
Cu3 N6 1.909(7) 4_454
Cu3 N3 2.138(7) .
Cu4 C27 1.866(9) 2_755
Cu4 N7 1.940(8) .
Cu4 N2 2.060(6) .
Cu5 C26 1.853(8) .
Cu5 N9 1.899(7) .
Cu5 N4 2.093(7) .
S1 C3 1.757(8) .
S1 C6 1.794(8) .
S2 C7 1.751(8) .
S2 C6 1.816(8) .
S3 C14 1.741(8) .
S3 C17 1.782(8) .
S4 C18 1.747(8) .
S4 C17 1.801(8) .
N1 C1 1.327(9) .
N1 C5 1.349(9) .
N2 C9 1.315(10) .
N2 C10 1.330(10) .
N3 C16 1.335(10) .
N3 C12 1.337(10) .
N4 C21 1.306(11) .
N4 C20 1.351(11) .
N5 C23 1.132(8) .
N6 C24 1.149(9) .
N6 Cu3 1.909(7) 4
N7 C25 1.142(10) .
N8 C26 1.142(9) .
N8 Cu2 1.899(7) 2_464
N9 C27 1.143(10) .
C1 C2 1.361(10) .
C1 H1 0.9300 .
C2 C3 1.361(11) .
C2 H2 0.9300 .
C3 C4 1.420(11) .
C4 C5 1.346(11) .
C4 H4 0.9300 .
C5 H5 0.9300 .
C6 H6A 0.9700 .
C6 H6B 0.9700 .
C7 C8 1.366(12) .
C7 C11 1.380(12) .
C8 C9 1.400(11) .
C8 H8 0.9300 .
C9 H9 0.9300 .
C10 C11 1.373(12) .
C10 H10A 0.9300 .
C11 H11 0.9300 .
C12 C13 1.360(11) .
C12 H12 0.9300 .
C13 C14 1.380(10) .
C13 H13 0.9300 .
C14 C15 1.389(11) .
C15 C16 1.398(12) .
C15 H15 0.9300 .
C16 H16 0.9300 .
C17 H17A 0.9700 .
C17 H17B 0.9700 .
C18 C22 1.376(11) .
C18 C19 1.396(11) .
C19 C20 1.337(11) .
C19 H19 0.9300 .
C20 H20 0.9300 .
C21 C22 1.379(12) .
C21 H21 0.9300 .
C22 H22 0.9300 .
C25 Cu2 1.880(9) 1_655
C27 Cu4 1.866(9) 2_354
